data_2008591
loop_
_publ_author_name
'H\"okelek, Tuncer'
'K\?il\?i\,c, Emine'
'K\?il\?i\,c, Zeynel'

_publ_section_title
<i>trans</i>-2,6-Bis(ethylamino)-2,4,4,6,8,8-hexapiperidinocyclo-2\l^5^,4\l^5^,6\l^5^,8\l^5^-tetraphosphazatetraene
_journal_issue 6
_journal_name_full 'Acta Crystallographica Section C'
_journal_page_first 983
_journal_page_last 985
_journal_paper_doi 10.1107/S0108270199002474
_journal_volume 55
_journal_year 1999
_chemical_formula_moiety 'C34 H72 N12 P4'
_chemical_formula_sum 'C34 H72 N12 P4'
_chemical_formula_weight 772.93
_space_group_IT_number 14
_symmetry_cell_setting monoclinic
_symmetry_space_group_name_Hall '-P 2yn'
_symmetry_space_group_name_H-M 'P 1 21/n 1'
_atom_type_scat_source IntTabIV
_cell_angle_alpha 90
_cell_angle_beta 97.770(10)
_cell_angle_gamma 90
_cell_formula_units_Z 2
_cell_length_a 13.0880(10)
_cell_length_b 8.7650(10)
_cell_length_c 18.7170(10)
_cell_measurement_reflns_used 25
_cell_measurement_temperature 298
_cell_measurement_theta_max 18
_cell_measurement_theta_min 10
_cell_volume 2127.4(3)
_computing_cell_refinement MolEN
_computing_data_collection 'MolEN (Fair, 1990)'
_computing_data_reduction MolEN
_computing_molecular_graphics 'ORTEPII (Johnson, 1976)'
_computing_publication_material MolEN
_computing_structure_refinement MolEN
_computing_structure_solution 'SHELXS86 (Sheldrick, 1990)'
_diffrn_measurement_device 'Enraf-Nonius CAD-4'
_diffrn_measurement_method \w/2\q
_diffrn_radiation_type MoK\a
_diffrn_radiation_wavelength 0.71073
_diffrn_reflns_av_R_equivalents 0.017
_diffrn_reflns_limit_h_max 0
_diffrn_reflns_limit_h_min -16
_diffrn_reflns_limit_k_max 10
_diffrn_reflns_limit_k_min 0
_diffrn_reflns_limit_l_max 23
_diffrn_reflns_limit_l_min -23
_diffrn_reflns_number 4812
_diffrn_reflns_theta_max 26.3
_diffrn_standards_decay_% 1
_diffrn_standards_interval_time 120
_diffrn_standards_number 3
_exptl_absorpt_coefficient_mu 0.21
_exptl_absorpt_correction_T_max 0.999
_exptl_absorpt_correction_T_min 0.976
_exptl_absorpt_correction_type 'empirical via \y scans'
_exptl_absorpt_process_details 'MolEN (Fair, 1990)'
_exptl_crystal_colour colourless
_exptl_crystal_density_diffrn 1.207
_exptl_crystal_density_method none
_exptl_crystal_description block-like
_exptl_crystal_size_max 0.30
_exptl_crystal_size_mid 0.20
_exptl_crystal_size_min 0.15
_refine_diff_density_max 0.31
_refine_diff_density_min -0.09
_refine_ls_extinction_method none
_refine_ls_goodness_of_fit_ref 1.20
_refine_ls_hydrogen_treatment constr
_refine_ls_number_parameters 226
_refine_ls_number_reflns 2763
_refine_ls_R_factor_gt 0.037
_refine_ls_shift/su_max 0.01
_refine_ls_structure_factor_coef F
_refine_ls_weighting_details 'w = 1/[\s(F)^2^]'
_refine_ls_weighting_scheme calc
_refine_ls_wR_factor_ref 0.053
_reflns_number_gt 2763
_reflns_number_total 4309
_reflns_observed_criterion F>3.0\s(F)
_cod_data_source_file na1406.cif
_cod_data_source_block I
_cod_depositor_comments
;
The following automatic conversions were performed:

'_refine_ls_weighting_scheme' value ' w = 1/[\s(F)^2^] ' was changed
to 'calc'. New tag '_refine_ls_weighting_details' was created. The
value of the new tag was set to 'w = 1/[\s(F)^2^]'.

Automatic conversion script
Id: cif_fix_values 3143 2015-03-26 13:38:13Z robertas 
;
_cod_original_cell_volume 2127.3(7)
_cod_original_sg_symbol_H-M 'P 21/n'
_cod_database_code 2008591

loop_
_symmetry_equiv_pos_as_xyz
x,y,z
-x+1/2,y+1/2,-z+1/2
-x,-y,-z
x+1/2,-y+1/2,z+1/2

loop_
_atom_site_aniso_label
_atom_site_aniso_U_11
_atom_site_aniso_U_22
_atom_site_aniso_U_33
_atom_site_aniso_U_12
_atom_site_aniso_U_13
_atom_site_aniso_U_23
P1 .0272(2) .0318(3) .0328(3) -.0028(3) .0028(2) .0034(3)
P2 .0313(3) .0324(3) .0292(2) -.0019(3) .0037(2) .0035(3)
N1 .0353(9) .0390(10) .0351(9) -.0063(9) .0010(8) .0061(9)
N2 .0331(9) .0340(10) .0344(9) -.0022(9) .0060(7) .0005(9)
N3 .0380(10) .0340(10) .0390(10) -.0018(9) -.0014(8) .0063(9)
N4 .0347(9) .0500(10) .0410(10) -.0140(10) -.0034(9) .0120(10)
N5 .0439(9) .0340(10) .0470(10) .0019(9) .0189(8) .0039(9)
N6 .0404(9) .0460(10) .0367(9) -.0090(10) .0116(8) -.0032(9)
C1 .0450(10) .048(2) .0400(10) .0020(10) -.0040(10) .0090(10)
C2 .0500(10) .062(2) .0570(10) .0150(10) .0050(10) .0170(10)
C3 .068(2) .048(2) .066(2) .0200(10) .0170(10) .0170(10)
C4 .080(2) .041(2) .068(2) -.001(2) .007(2) .002(2)
C5 .0510(10) .0350(10) .060(2) -.0060(10) -.0010(10) .0090(10)
C6 .0590(10) .057(2) .0400(10) -.0130(10) .0100(10) -.0090(10)
C7 .099(2) .062(2) .056(2) -.007(2) .0260(10) -.016(2)
C8 .091(2) .078(2) .0550(10) .005(2) .0330(10) -.011(2)
C9 .066(2) .101(3) .069(2) .003(2) .0360(10) .001(2)
C10 .0580(10) .073(2) .0500(10) -.0210(10) .0240(10) -.0050(10)
C11 .0420(10) .077(2) .0440(10) -.0110(10) -.0050(10) .0150(10)
C12 .0440(10) .079(2) .075(2) .003(2) -.0070(10) .014(2)
C13 .0340(10) .113(3) .116(3) -.015(2) -.002(2) .038(2)
C14 .0420(10) .082(2) .100(2) -.0120(10) .0160(10) .030(2)
C15 .0420(10) .042(2) .0590(10) -.0090(10) .0050(10) .0000(10)
C16 .075(2) .049(2) .070(2) .005(2) .0370(10) .0000(10)
C17 .122(2) .052(2) .147(3) .015(2) .083(2) .002(2)

loop_
_atom_site_label
_atom_site_fract_x
_atom_site_fract_y
_atom_site_fract_z
_atom_site_U_iso_or_equiv
P1 .85161(4) .47517(7) .47618(3) .03070(10)
P2 .99148(4) .41580(7) .60477(3) .03110(10)
N1 .89450(10) .3839(2) .54710(10) .0369(4)
N2 .91850(10) .4744(2) .41120(10) .0337(4)
N3 1.0412(2) .2406(2) .62430(10) .0379(4)
N4 .7379(2) .3946(3) .45060(10) .0427(4)
N5 .8237(2) .6554(3) .49010(10) .0404(4)
N6 .9496(2) .4913(3) .67760(10) .0406(4)
C1 1.1244(2) .2308(3) .68520(10) .0455(5)
C2 1.1929(2) .0951(4) .6771(2) .0563(6)
C3 1.1309(2) -.0514(3) .6689(2) .0600(7)
C4 1.0431(3) -.0367(4) .6080(2) .0634(7)
C5 .9780(2) .1022(3) .6173(2) .0494(6)
C6 1.0184(2) .5734(3) .73250(10) .0517(6)
C7 .9602(3) .6858(4) .7719(2) .0709(8)
C8 .8735(3) .6079(4) .8047(2) .0729(8)
C9 .8045(2) .5195(5) .7471(2) .0763(8)
C10 .8662(2) .4116(4) .70720(10) .0590(6)
C11 .6790(2) .4463(4) .38360(10) .0554(6)
C12 .5657(2) .4495(4) .3885(2) .0671(8)
C13 .5295(2) .2994(5) .4135(2) .0887(9)
C14 .5942(2) .2465(4) .4825(2) .0742(8)
C15 .7072(2) .2472(3) .4746(2) .0478(6)
C16 .7701(2) .7047(4) .5487(2) .0620(7)
C17 .7249(3) .8544(4) .5372(2) .1014(9)
H5 .870 .731 .466 .0507
H11 1.094 .222 .729 .0609
H12 1.165 .321 .687 .0609
H21 1.242 .087 .719 .0735
H22 1.227 .109 .636 .0735
H31 1.103 -.072 .712 .0811
H32 1.175 -.133 .659 .0811
H41 1.001 -.126 .606 .0837
H42 1.072 -.026 .564 .0837
H51 .927 .112 .576 .0647
H52 .945 .090 .659 .0647
H61 1.070 .625 .710 .0659
H62 1.050 .502 .767 .0659
H71 .932 .761 .738 .0875
H72 1.006 .733 .809 .0875
H81 .833 .683 .825 .0951
H82 .902 .539 .842 .0951
H91 .770 .590 .714 .0938
H92 .755 .463 .769 .0938
H101 .896 .335 .740 .0710
H102 .822 .365 .669 .0710
H111 .690 .379 .346 .0685
H112 .702 .546 .373 .0685
H121 .528 .475 .343 .0849
H122 .553 .534 .423 .0849
H131 .538 .227 .377 .1040
H132 .459 .304 .420 .1040
H141 .574 .147 .495 .0925
H142 .583 .316 .520 .0925
H151 .747 .223 .519 .0596
H152 .719 .173 .440 .0596
H161 .818 .709 .591 .0761
H162 .718 .633 .555 .0761
H171 .691 .884 .577 .1204
H172 .777 .927 .531 .1204
H173 .676 .851 .495 .1204

loop_
_geom_angle_atom_site_label_1
_geom_angle_atom_site_label_2
_geom_angle_atom_site_label_3
_geom_angle_site_symmetry_2
_geom_angle_site_symmetry_3
_geom_angle
_geom_angle_publ_flag
N1 P1 N4 . . 103.20(10) yes
N1 P1 N5 . . 114.50(10) yes
N1 P1 N2 . . 117.90(10) yes
N4 P1 N5 . . 104.40(10) yes
N4 P1 N2 . . 110.00(10) yes
N5 P1 N2 . . 106.00(10) yes
N1 P2 N6 . . 107.90(10) yes
N1 P2 N3 . . 103.70(10) yes
N6 P2 N3 . . 109.90(10) yes
N1 P2 N2 . 3_766 122.00(10) yes
P1 N1 P2 . . 130.10(10) yes
P2 N2 P1 3_766 3_766 130.00(10) yes
P2 N6 C6 . . 122.0(2) no
P2 N6 C10 . . 117.7(2) no
C6 N6 C10 . . 112.7(2) no
P2 N3 C1 . . 116.5(2) no
P2 N3 C5 . . 122.5(2) no
C1 N3 C5 . . 111.9(2) no
P1 N4 C11 . . 117.8(2) no
P1 N4 C15 . . 124.7(2) no
C11 N4 C15 . . 114.2(2) no
P1 N5 C16 . . 122.6(2) no
P1 N5 H5 . . 112.9 no
C16 N5 H5 . . 120.3 no
P1 N2 P2 . 3_766 130.00(10) yes
N3 C1 C2 . . 111.0(2) no
N3 C1 H11 . . 108.5 no
N3 C5 C4 . . 110.9(2) no
N3 C5 H51 . . 108.9 no
N3 C5 H52 . . 109.4 no
C4 C5 H51 . . 109.0 no
C4 C5 H52 . . 109.2 no
H51 C5 H52 . . 109.5 no
N6 C6 C7 . . 111.5(2) no
N6 C6 H61 . . 109.0 no
N6 C6 H62 . . 108.8 no
C7 C6 H62 . . 107.5 no
H61 C6 H62 . . 110.0 no
C6 C7 C8 . . 110.8(3) no
C6 C7 H71 . . 108.2 no
C6 C7 H72 . . 109.7 no
C8 C7 H71 . . 109.2 no
C8 C7 H72 . . 109.4 no
H71 C7 H72 . . 109.5 no
C7 C8 C9 . . 110.4(3) no
C7 C8 H81 . . 109.2 no
C7 C8 H82 . . 109.5 no
C9 C8 H81 . . 109.0 no
C11 C12 H122 . . 108.3 no
C13 C12 H121 . . 110.0 no
C13 C12 H122 . . 110.0 no
H121 C12 H122 . . 106.8 no
C12 C13 C14 . . 112.0(3) no
C12 C13 H131 . . 106.5 no
C12 C13 H132 . . 111.2 no
C14 C13 H131 . . 107.1 no
C14 C13 H132 . . 110.3 no
H131 C13 H132 . . 109.5 no
C13 C14 C15 . . 111.0(3) no
C13 C14 H141 . . 110.4 no
C13 C14 H142 . . 107.6 no
C15 C14 H141 . . 109.9 no
C15 C14 H142 . . 108.4 no
H141 C14 H142 . . 109.5 no
N4 C15 C14 . . 110.7(2) no
N3 C1 H12 . . 109.0 no
C2 C1 H11 . . 109.9 no
C2 C1 H12 . . 108.9 no
H11 C1 H12 . . 109.5 no
C1 C2 C3 . . 111.2(2) no
C1 C2 H21 . . 108.7 no
C1 C2 H22 . . 109.6 no
C3 C2 H21 . . 108.7 no
C3 C2 H22 . . 109.2 no
H21 C2 H22 . . 109.5 no
C2 C3 C4 . . 110.5(3) no
C2 C3 H31 . . 109.7 no
C2 C3 H32 . . 109.3 no
C4 C3 H31 . . 108.0 no
C4 C3 H32 . . 109.8 no
H31 C3 H32 . . 109.5 no
C3 C4 C5 . . 111.3 no
C3 C4 H41 . . 109.9 no
C3 C4 H42 . . 107.7 no
C5 C4 H41 . . 109.6 no
C5 C4 H42 . . 108.8 no
H41 C4 H42 . . 109.5 no
C9 C8 H82 . . 109.2 no
H81 C8 H82 . . 109.5 no
C8 C9 C10 . . 111.4(3) no
C8 C9 H91 . . 108.7 no
C8 C9 H92 . . 109.7 no
C10 C9 H91 . . 108.5 no
C10 C9 H92 . . 109.1 no
H91 C9 H92 . . 109.5 no
N6 C10 C9 . . 111.5(3) no
N6 C10 H101 . . 108.5 no
N6 C10 H102 . . 108.8 no
C9 C10 H101 . . 108.9 no
C9 C10 H102 . . 109.6 no
H101 C10 H102 . . 109.5 no
N4 C11 C12 . . 111.6(3) no
N4 C11 H111 . . 109.5 no
N4 C11 H112 . . 108.6 no
C12 C11 H111 . . 108.1 no
C12 C11 H112 . . 109.6 no
H111 C11 H112 . . 109.5 no
C11 C12 C13 . . 111.4(3) no
C11 C12 H121 . . 110.6 no
N4 C15 H151 . . 109.1 no
N4 C15 H152 . . 109.2 no
C14 C15 H151 . . 110.3 no
C14 C15 H152 . . 108.1 no
H151 C15 H152 . . 109.5 no
N5 C16 C17 . . 112.7(3) no
N5 C16 H161 . . 108.0 no
N5 C16 H162 . . 109.2 no
C17 C16 H161 . . 108.0 no
C17 C16 H162 . . 109.5 no
H161 C16 H162 . . 109.5 no
C16 C17 H171 . . 110.6 no
C16 C17 H172 . . 109.7 no
C16 C17 H173 . . 108.1 no
H171 C17 H172 . . 109.5 no
H171 C17 H173 . . 109.5 no
H172 C17 H173 . . 109.5 no

loop_
_geom_bond_atom_site_label_1
_geom_bond_atom_site_label_2
_geom_bond_site_symmetry_1
_geom_bond_site_symmetry_2
_geom_bond_distance
_geom_bond_publ_flag
P1 N1 . . 1.586(2) yes
P1 N4 . . 1.658(2) yes
P1 N5 . . 1.651(2) yes
P1 N2 . . 1.592(2) yes
P2 N1 . . 1.577(2) yes
P2 N6 . . 1.673(2) yes
P2 N2 . 3_766 1.581(2) yes
P2 N3 . . 1.689(2) yes
N6 C6 . . 1.463(3) no
N6 C10 . . 1.470(4) no
N3 C1 . . 1.468(3) no
N3 C5 . . 1.467(4) no
N4 C11 . . 1.453(3) no
N4 C15 . . 1.440(4) no
N5 C16 . . 1.451(4) no
N5 H5 . . 1.041 no
C1 C2 . . 1.509(4) no
C1 H11 . . .950 no
C1 H12 . . .950 no
C2 C3 . . 1.515(4) no
C2 H21 . . .950 no
C2 H22 . . .950 no
C3 C4 . . 1.512(4) no
C3 H31 . . .950 no
C3 H32 . . .950 no
C4 C5 . . 1.510(4) no
C4 H41 . . .950 no
C4 H42 . . .950 no
C5 H51 . . .950 no
C5 H52 . . .950 no
C6 C7 . . 1.498(5) no
C6 H61 . . .950 no
C6 H62 . . .950 no
C7 C8 . . 1.529(5) no
C7 H71 . . .950 no
C7 H72 . . .950 no
C8 C9 . . 1.520(5) no
C8 H81 . . .950 no
C8 H82 . . .950 no
C9 C10 . . 1.502(5) no
C9 H91 . . .950 no
C9 H92 . . .950 no
C10 H101 . . .950 no
C10 H102 . . .950 no
C11 C12 . . 1.496(4) no
C11 H111 . . .950 no
C11 H112 . . .950 no
C12 C13 . . 1.492(6) no
C12 H121 . . .950 no
C12 H122 . . 1.011 no
C13 C14 . . 1.514(5) no
C13 H131 . . .950 no
C13 H132 . . .950 no
C14 C15 . . 1.509(4) no
C14 H141 . . .950 no
C14 H142 . . .950 no
C15 H151 . . .950 no
C15 H152 . . .950 no
C16 C17 . . 1.446(5) no
C16 H161 . . .950 no
C16 H162 . . .950 no
C17 H171 . . .950 no
C17 H172 . . .950 no
C17 H173 . . .950 no

loop_
_geom_torsion_atom_site_label_1
_geom_torsion_atom_site_label_2
_geom_torsion_atom_site_label_3
_geom_torsion_atom_site_label_4
_geom_torsion_site_symmetry_1
_geom_torsion_site_symmetry_2
_geom_torsion_site_symmetry_3
_geom_torsion_site_symmetry_4
_geom_torsion
_geom_torsion_publ_flag
N4 P1 N1 P2 . . . . -170.4(2) yes
N5 P1 N1 P2 . . . . -58.0(2) yes
N2 P1 N1 P2 . . . . 68.0(2) yes
N1 P1 N4 C11 . . . . -176.5(2) no
N1 P1 N4 C15 . . . . -18.4(2) no
N5 P1 N4 C11 . . . . 63.8(2) no
N5 P1 N4 C15 . . . . -138.1(2) no
N2 P1 N4 C11 . . . . -49.8(2) no
N2 P1 N4 C15 . . . . 108.4(2) no
N1 P1 N5 C16 . . . . -43.2(2) no
N4 P1 N5 C16 . . . . 68.7(2) no
N2 P1 N5 C16 . . . . -175.1(2) no
N1 P1 N2 P2 . . . 3_766 -88.0(2) yes
N4 P1 N2 P2 . . . 3_766 154.1(2) yes
N5 P1 N2 P2 . . . 3_766 41.9(2) yes
N6 P2 N1 P1 . . . . 103.2(2) yes
N3 P2 N1 P1 . . . . -140.0(2) yes
N2 P2 N1 P1 3_766 . . . -17.3(2) yes
N1 P2 N6 C6 . . . . -162.4(2) no
N1 P2 N6 C10 . . . . 50.4(2) no
N3 P2 N6 C6 . . . . 85.0(2) no
N3 P2 N6 C10 . . . . -62.2(2) no
N2 P2 N6 C6 3_766 . . . -31.3(2) no
N2 P2 N6 C10 3_766 . . . -178.6(2) no
N1 P2 N3 C1 . . . . -171.0(2) no
N1 P2 N3 C5 . . . . -27.2(2) no
N6 P2 N3 C1 . . . . -55.9(2) no
N6 P2 N3 C5 . . . . 88.0(2) no
N2 P2 N3 C1 3_766 . . . 57.8(2) no
N2 P2 N3 C5 3_766 . . . -158.3(2) no
N1 P2 N2 P1 . . 3_766 3_766 -53.10(10) yes
N6 P2 N2 P1 . . 3_766 3_766 -175.30(10) yes
N3 P2 N2 P1 . . 3_766 3_766 67.30(10) yes
P2 N6 C6 C7 . . . . 154.4(2) no
C10 N6 C6 C7 . . . . -57.0(3) no
P2 N6 C10 C9 . . . . -153.8(2) no
C6 N6 C10 C9 . . . . 56.1(3) no
P2 N3 C1 C2 . . . . -154.2(2) no
C5 N3 C1 C2 . . . . 58.2(3) no
P2 N3 C5 C4 . . . . 156.7(2) no
C1 N3 C5 C4 . . . . -58.0(3) no
P1 N4 C11 C12 . . . . -143.4(2) no
C15 N4 C11 C12 . . . . 56.2(3) no
P1 N4 C15 C14 . . . . 144.6(2) no
C11 N4 C15 C14 . . . . -56.6(3) no
P1 N5 C16 C17 . . . . -161.0(2) no
P1 N2 P2 N1 . . 3_766 3_766 53.1(2) yes
N3 C1 C2 C3 . . . . -56.0(3) no
C1 C2 C3 C4 . . . . 53.7(3) no
C2 C3 C4 C5 . . . . -53.6(3) no
C3 C4 C5 N3 . . . . 55.7(3) no
N6 C6 C7 C8 . . . . 55.7(3) no
C6 C7 C8 C9 . . . . -54.0(4) no
C7 C8 C9 C10 . . . . 53.2(4) no
C8 C9 C10 N6 . . . . -54.1(3) no
N4 C11 C12 C13 . . . . -52.9(4) no
C11 C12 C13 C14 . . . . 52.3(4) no
C12 C13 C14 C15 . . . . -52.9(4) no
C13 C14 C15 N4 . . . . 53.8(4) no
N2 P1 N1 P2 3_766 3_766 3_766 3_766 -68.00(10) yes
N1 P1 N2 P2 3_766 3_766 3_766 . 88.00(10) yes
N2 P2 N1 P1 . . 3_766 3_766 17.30(10) yes
